data_4024535
loop_
_publ_author_name
'Seb Caille'
'Sheng Cui'
'Tsang-Lin Hwang'
'Xiang Wang'
'Margaret M. Faul'

_publ_section_title
;
Two Asymmetric Syntheses of AMG 221, an Inhibitor of 11\b-Hydroxysteroid
Dehydrogenase Type 1
;
_journal_name_full 'Journal of Organic Chemistry'
_journal_page_first 3833
_journal_page_last 3842
_journal_paper_doi 10.1021/jo900287b
_journal_volume 74
_journal_year 2009
_chemical_absolute_configuration syn
_chemical_formula_moiety 'C16 H14 N O3, C7 H14 N '
_chemical_formula_sum 'C23 H28 N2 O3'
_chemical_formula_weight 380.47
_space_group_IT_number 19
_symmetry_cell_setting orthorhombic
_symmetry_Int_Tables_number 19
_symmetry_space_group_name_Hall 'P 2ac 2ab'
_symmetry_space_group_name_H-M 'P 21 21 21'
_atom_sites_solution_hydrogens geom
_atom_sites_solution_primary direct
_atom_sites_solution_secondary difmap
_audit_creation_method SHELXL-97
_cell_angle_alpha 90.00
_cell_angle_beta 90.00
_cell_angle_gamma 90.00
_cell_formula_units_Z 4
_cell_length_a 6.3734(2)
_cell_length_b 12.5913(3)
_cell_length_c 26.0483(6)
_cell_measurement_reflns_used 2924
_cell_measurement_temperature 173(2)
_cell_measurement_theta_max 24.73
_cell_measurement_theta_min 2.25
_cell_volume 2090.36(10)
_computing_cell_refinement 'APEX2 (BRUKER, V2.1-0, 2006)'
_computing_data_collection 'COSMO (BRUKER, V5.007, 2006)'
_computing_data_reduction 'SAINT (BRUKER, V7.34A, 2006)'
_computing_molecular_graphics 'SHELXTL (BRUKER, 2000, V6.14)'
_computing_publication_material 'XCIF (Sheldrick and BRUKER, v6.12, 2001,)'
_computing_structure_refinement 'BRUKER, SHELXL-01, V6.14)'
_computing_structure_solution 'BRUKER, SHELXS-90, V6.14)'
_diffrn_ambient_temperature 173(2)
_diffrn_detector_area_resol_mean 836.6
_diffrn_measured_fraction_theta_full 0.998
_diffrn_measured_fraction_theta_max 0.998
_diffrn_measurement_device_type 'CCD area detector'
_diffrn_measurement_method 'phi and omega scans'
_diffrn_radiation_monochromator graphite
_diffrn_radiation_probe x-ray
_diffrn_radiation_type MoK\a
_diffrn_radiation_wavelength 0.71073
_diffrn_reflns_av_R_equivalents 0.0863
_diffrn_reflns_av_sigmaI/netI 0.0619
_diffrn_reflns_limit_h_max 7
_diffrn_reflns_limit_h_min -7
_diffrn_reflns_limit_k_max 12
_diffrn_reflns_limit_k_min -15
_diffrn_reflns_limit_l_max 31
_diffrn_reflns_limit_l_min -31
_diffrn_reflns_number 13334
_diffrn_reflns_theta_full 25.37
_diffrn_reflns_theta_max 25.37
_diffrn_reflns_theta_min 1.80
_diffrn_source 'fine-focus sealed tube'
_exptl_absorpt_coefficient_mu 0.080
_exptl_absorpt_correction_T_max 0.9948
_exptl_absorpt_correction_T_min 0.9349
_exptl_absorpt_correction_type multi-scan
_exptl_absorpt_process_details SADABS
_exptl_crystal_colour colourless
_exptl_crystal_density_diffrn 1.209
_exptl_crystal_density_method 'not measured'
_exptl_crystal_description needle
_exptl_crystal_F_000 816
_exptl_crystal_size_max 0.53
_exptl_crystal_size_mid 0.09
_exptl_crystal_size_min 0.05
_refine_diff_density_max 0.172
_refine_diff_density_min -0.193
_refine_diff_density_rms 0.041
_refine_ls_abs_structure_details 'Flack H D (1983), Acta Cryst. A39, 876-881'
_refine_ls_abs_structure_Flack 0(10)
_refine_ls_extinction_method none
_refine_ls_goodness_of_fit_ref 1.034
_refine_ls_hydrogen_treatment constr
_refine_ls_matrix_type full
_refine_ls_number_parameters 255
_refine_ls_number_reflns 2229
_refine_ls_number_restraints 0
_refine_ls_restrained_S_all 1.034
_refine_ls_R_factor_all 0.0775
_refine_ls_R_factor_gt 0.0417
_refine_ls_shift/su_max 0.000
_refine_ls_shift/su_mean 0.000
_refine_ls_structure_factor_coef Fsqd
_refine_ls_weighting_details 'calc w=1/[\s^2^(Fo^2^)+(0.0354P)^2^+0.0000P] where P=(Fo^2^+2Fc^2^)/3'
_refine_ls_weighting_scheme calc
_refine_ls_wR_factor_gt 0.0737
_refine_ls_wR_factor_ref 0.0844
_reflns_number_gt 1587
_reflns_number_total 2229
_reflns_threshold_expression >2sigma(I)
_cod_data_source_file jo900287b_si_003.cif
_cod_data_source_block amg808_0m
_cod_depositor_comments
;
The following automatic conversions were performed:
'_exptl_absorpt_correction_type' value 'Multi-scan' changed to
'multi-scan' according to
'/home/saulius/struct/CIF-dictionaries/cif_core.dic' dictionary named
'cif_core.dic' version 2.4.1 from 2010-06-29.

Automatic conversion script
Id: cif_fix_enum 1527 2010-12-29 10:47:43Z saulius 
;
_cod_original_sg_symbol_Hall 'P 2ac 2ab '
_cod_database_code 4024535

loop_
_symmetry_equiv_pos_as_xyz
'x, y, z'
'x+1/2, -y+1/2, -z'
'-x, y+1/2, -z+1/2'
'-x+1/2, -y, z+1/2'

loop_
_atom_site_label
_atom_site_type_symbol
_atom_site_fract_x
_atom_site_fract_y
_atom_site_fract_z
_atom_site_U_iso_or_equiv
_atom_site_adp_type
_atom_site_occupancy
_atom_site_symmetry_multiplicity
_atom_site_calc_flag
_atom_site_refinement_flags
_atom_site_disorder_assembly
_atom_site_disorder_group
O1 O 1.2947(3) 0.56342(18) 0.10542(8) 0.0380(6) Uani 1 1 d . . .
O2 O 1.3573(3) 0.37036(16) 0.02299(7) 0.0308(5) Uani 1 1 d . . .
O3 O 1.6572(3) 0.46250(16) 0.02076(7) 0.0320(5) Uani 1 1 d . . .
N1 N 0.9434(4) 0.54793(19) 0.09551(8) 0.0280(6) Uani 1 1 d . . .
H1 H 0.8366 0.5494 0.0741 0.034 Uiso 1 1 calc R . .
C1 C 1.1386(5) 0.5643(2) 0.07742(11) 0.0263(7) Uani 1 1 d . . .
C2 C 1.1647(5) 0.5885(2) 0.02176(10) 0.0229(7) Uani 1 1 d . . .
C3 C 1.3384(5) 0.5473(2) -0.00447(10) 0.0232(7) Uani 1 1 d . . .
C4 C 1.3864(5) 0.5842(2) -0.05301(11) 0.0279(8) Uani 1 1 d . . .
H4 H 1.5093 0.5593 -0.0698 0.033 Uiso 1 1 calc R . .
C5 C 1.2574(6) 0.6571(2) -0.07756(11) 0.0333(8) Uani 1 1 d . . .
H5 H 1.2918 0.6815 -0.1110 0.040 Uiso 1 1 calc R . .
C6 C 1.0790(6) 0.6941(2) -0.05336(11) 0.0334(8) Uani 1 1 d . . .
H6 H 0.9871 0.7416 -0.0706 0.040 Uiso 1 1 calc R . .
C7 C 1.0354(5) 0.6611(2) -0.00364(11) 0.0306(8) Uani 1 1 d . . .
H7 H 0.9152 0.6884 0.0134 0.037 Uiso 1 1 calc R . .
C8 C 1.4618(5) 0.4544(3) 0.01616(10) 0.0251(7) Uani 1 1 d . . .
C9 C 0.9052(5) 0.5276(2) 0.15017(10) 0.0305(8) Uani 1 1 d . . .
H9 H 1.0369 0.4974 0.1651 0.037 Uiso 1 1 calc R . .
C10 C 0.7342(6) 0.4441(3) 0.15554(12) 0.0419(9) Uani 1 1 d . . .
H10A H 0.6076 0.4681 0.1376 0.063 Uiso 1 1 calc R . .
H10B H 0.7022 0.4334 0.1920 0.063 Uiso 1 1 calc R . .
H10C H 0.7825 0.3771 0.1405 0.063 Uiso 1 1 calc R . .
C11 C 0.8571(5) 0.6305(3) 0.17853(10) 0.0309(8) Uani 1 1 d . . .
C12 C 0.6567(6) 0.6739(3) 0.17958(11) 0.0342(8) Uani 1 1 d . . .
H12 H 0.5450 0.6382 0.1627 0.041 Uiso 1 1 calc R . .
C13 C 0.6173(6) 0.7692(3) 0.20516(11) 0.0410(10) Uani 1 1 d . . .
H13 H 0.4799 0.7984 0.2052 0.049 Uiso 1 1 calc R . .
C14 C 0.7773(7) 0.8207(3) 0.23033(13) 0.0503(11) Uani 1 1 d . . .
H14 H 0.7506 0.8852 0.2481 0.060 Uiso 1 1 calc R . .
C15 C 0.9759(8) 0.7786(3) 0.22955(14) 0.0610(12) Uani 1 1 d . . .
H15 H 1.0870 0.8145 0.2466 0.073 Uiso 1 1 calc R . .
C16 C 1.0158(6) 0.6835(3) 0.20399(12) 0.0466(10) Uani 1 1 d . . .
H16 H 1.1537 0.6548 0.2041 0.056 Uiso 1 1 calc R . .
N2 N 0.5338(4) 0.65720(18) 0.47539(8) 0.0258(6) Uani 1 1 d . . .
H2A H 0.6403 0.6309 0.4949 0.039 Uiso 1 1 calc R . .
H2B H 0.4092 0.6451 0.4914 0.039 Uiso 1 1 calc R . .
H2C H 0.5520 0.7283 0.4710 0.039 Uiso 1 1 calc R . .
C17 C 0.5339(5) 0.6037(2) 0.42437(10) 0.0256(7) Uani 1 1 d . . .
H17 H 0.5133 0.5255 0.4291 0.031 Uiso 1 1 calc R . .
C18 C 0.7364(5) 0.6237(2) 0.39443(12) 0.0318(8) Uani 1 1 d . . .
H18 H 0.8658 0.6285 0.4160 0.038 Uiso 1 1 calc R . .
C19 C 0.7458(6) 0.5401(3) 0.35157(11) 0.0434(9) Uani 1 1 d . . .
H19A H 0.7182 0.4680 0.3651 0.052 Uiso 1 1 calc R . .
H19B H 0.8839 0.5407 0.3342 0.052 Uiso 1 1 calc R . .
C20 C 0.5690(7) 0.5763(3) 0.31476(12) 0.0492(10) Uani 1 1 d . . .
H20A H 0.6245 0.5907 0.2800 0.059 Uiso 1 1 calc R . .
H20B H 0.4570 0.5220 0.3124 0.059 Uiso 1 1 calc R . .
C21 C 0.4870(6) 0.6787(3) 0.34008(11) 0.0400(9) Uani 1 1 d . . .
H21 H 0.4117 0.7281 0.3163 0.048 Uiso 1 1 calc R . .
C22 C 0.3630(6) 0.6476(3) 0.38843(12) 0.0384(9) Uani 1 1 d . . .
H22A H 0.2565 0.5927 0.3806 0.046 Uiso 1 1 calc R . .
H22B H 0.2927 0.7101 0.4038 0.046 Uiso 1 1 calc R . .
C23 C 0.6854(6) 0.7239(2) 0.36388(12) 0.0394(9) Uani 1 1 d . . .
H23A H 0.6578 0.7862 0.3861 0.047 Uiso 1 1 calc R . .
H23B H 0.7940 0.7413 0.3380 0.047 Uiso 1 1 calc R . .

loop_
_atom_site_aniso_label
_atom_site_aniso_U_11
_atom_site_aniso_U_22
_atom_site_aniso_U_33
_atom_site_aniso_U_23
_atom_site_aniso_U_13
_atom_site_aniso_U_12
O1 0.0221(14) 0.0570(16) 0.0349(12) -0.0055(11) -0.0047(10) -0.0018(12)
O2 0.0280(13) 0.0200(12) 0.0445(12) 0.0038(10) -0.0060(11) 0.0005(11)
O3 0.0178(13) 0.0371(13) 0.0411(12) -0.0065(10) -0.0030(10) 0.0029(12)
N1 0.0219(16) 0.0352(16) 0.0270(13) -0.0011(11) -0.0050(12) -0.0008(14)
C1 0.024(2) 0.0218(18) 0.0329(16) -0.0064(13) -0.0011(15) 0.0016(16)
C2 0.0195(17) 0.0184(16) 0.0308(16) -0.0036(13) -0.0044(14) -0.0019(15)
C3 0.0220(18) 0.0180(16) 0.0294(15) -0.0019(13) -0.0029(14) -0.0010(16)
C4 0.028(2) 0.0179(16) 0.0376(17) -0.0023(13) 0.0023(15) -0.0018(16)
C5 0.046(2) 0.0182(18) 0.0358(17) 0.0045(15) 0.0007(17) -0.0034(18)
C6 0.037(2) 0.0253(18) 0.0380(18) 0.0021(14) -0.0105(17) 0.0055(17)
C7 0.0288(19) 0.0227(18) 0.0405(17) -0.0094(14) -0.0029(16) 0.0047(17)
C8 0.024(2) 0.0271(19) 0.0245(15) -0.0053(14) -0.0006(14) -0.0004(17)
C9 0.030(2) 0.0333(19) 0.0283(16) 0.0023(14) -0.0026(14) -0.0015(17)
C10 0.045(2) 0.035(2) 0.045(2) -0.0007(16) 0.0036(18) -0.003(2)
C11 0.028(2) 0.043(2) 0.0210(15) 0.0033(14) 0.0015(15) -0.0079(19)
C12 0.034(2) 0.038(2) 0.0304(16) 0.0017(15) -0.0012(16) -0.0036(19)
C13 0.048(3) 0.039(2) 0.0363(18) 0.0044(16) 0.0057(18) 0.006(2)
C14 0.069(3) 0.042(2) 0.041(2) -0.0087(17) 0.006(2) -0.004(2)
C15 0.056(3) 0.071(3) 0.057(2) -0.027(2) -0.005(2) -0.015(3)
C16 0.030(2) 0.064(3) 0.046(2) -0.0157(18) -0.0032(18) -0.005(2)
N2 0.0200(14) 0.0201(13) 0.0374(13) 0.0033(11) 0.0011(12) -0.0034(13)
C17 0.0272(19) 0.0230(17) 0.0267(15) -0.0021(12) -0.0006(14) -0.0020(15)
C18 0.0258(19) 0.033(2) 0.0365(18) -0.0010(15) 0.0035(15) 0.0020(17)
C19 0.051(3) 0.041(2) 0.0383(18) -0.0006(17) 0.0055(18) 0.014(2)
C20 0.066(3) 0.045(2) 0.0364(18) 0.0007(16) -0.0019(19) 0.010(2)
C21 0.055(3) 0.033(2) 0.0317(17) 0.0061(14) -0.0032(17) 0.008(2)
C22 0.038(2) 0.037(2) 0.0406(18) 0.0019(16) -0.0092(17) 0.002(2)
C23 0.051(3) 0.0297(19) 0.0381(18) 0.0034(15) 0.0141(18) -0.002(2)

loop_
_atom_type_symbol
_atom_type_description
_atom_type_scat_dispersion_real
_atom_type_scat_dispersion_imag
_atom_type_scat_source
C C 0.0033 0.0000 'International Tables Vol C Tables 4.2.6.8 and 6.1.1.4'
H H 0.0000 0.0000 'International Tables Vol C Tables 4.2.6.8 and 6.1.1.4'
N N 0.0061 0.0000 'International Tables Vol C Tables 4.2.6.8 and 6.1.1.4'
O O 0.0106 0.0000 'International Tables Vol C Tables 4.2.6.8 and 6.1.1.4'

loop_
_geom_angle_atom_site_label_1
_geom_angle_atom_site_label_2
_geom_angle_atom_site_label_3
_geom_angle
_geom_angle_site_symmetry_1
_geom_angle_site_symmetry_3
_geom_angle_publ_flag
C1 N1 C9 121.3(3) . . ?
C1 N1 H1 119.3 . . ?
C9 N1 H1 119.3 . . ?
O1 C1 N1 122.5(3) . . ?
O1 C1 C2 119.1(3) . . ?
N1 C1 C2 118.3(3) . . ?
C7 C2 C3 118.5(3) . . ?
C7 C2 C1 121.9(3) . . ?
C3 C2 C1 119.1(3) . . ?
C4 C3 C2 119.8(3) . . ?
C4 C3 C8 118.1(3) . . ?
C2 C3 C8 121.7(2) . . ?
C3 C4 C5 120.9(3) . . ?
C3 C4 H4 119.6 . . ?
C5 C4 H4 119.6 . . ?
C6 C5 C4 120.0(3) . . ?
C6 C5 H5 120.0 . . ?
C4 C5 H5 120.0 . . ?
C5 C6 C7 119.3(3) . . ?
C5 C6 H6 120.3 . . ?
C7 C6 H6 120.3 . . ?
C6 C7 C2 121.3(3) . . ?
C6 C7 H7 119.4 . . ?
C2 C7 H7 119.4 . . ?
O3 C8 O2 125.3(3) . . ?
O3 C8 C3 119.2(3) . . ?
O2 C8 C3 115.1(3) . . ?
N1 C9 C10 109.2(2) . . ?
N1 C9 C11 110.8(2) . . ?
C10 C9 C11 113.5(3) . . ?
N1 C9 H9 107.7 . . ?
C10 C9 H9 107.7 . . ?
C11 C9 H9 107.7 . . ?
C9 C10 H10A 109.5 . . ?
C9 C10 H10B 109.5 . . ?
H10A C10 H10B 109.5 . . ?
C9 C10 H10C 109.5 . . ?
H10A C10 H10C 109.5 . . ?
H10B C10 H10C 109.5 . . ?
C16 C11 C12 118.3(3) . . ?
C16 C11 C9 119.7(3) . . ?
C12 C11 C9 121.9(3) . . ?
C11 C12 C13 120.8(3) . . ?
C11 C12 H12 119.6 . . ?
C13 C12 H12 119.6 . . ?
C14 C13 C12 120.0(4) . . ?
C14 C13 H13 120.0 . . ?
C12 C13 H13 120.0 . . ?
C15 C14 C13 119.6(4) . . ?
C15 C14 H14 120.2 . . ?
C13 C14 H14 120.2 . . ?
C14 C15 C16 120.5(4) . . ?
C14 C15 H15 119.7 . . ?
C16 C15 H15 119.7 . . ?
C11 C16 C15 120.7(4) . . ?
C11 C16 H16 119.7 . . ?
C15 C16 H16 119.7 . . ?
C17 N2 H2A 109.5 . . ?
C17 N2 H2B 109.5 . . ?
H2A N2 H2B 109.5 . . ?
C17 N2 H2C 109.5 . . ?
H2A N2 H2C 109.5 . . ?
H2B N2 H2C 109.5 . . ?
N2 C17 C18 112.3(2) . . ?
N2 C17 C22 112.3(2) . . ?
C18 C17 C22 103.2(2) . . ?
N2 C17 H17 109.6 . . ?
C18 C17 H17 109.6 . . ?
C22 C17 H17 109.6 . . ?
C23 C18 C17 102.8(3) . . ?
C23 C18 C19 101.3(2) . . ?
C17 C18 C19 106.9(3) . . ?
C23 C18 H18 114.8 . . ?
C17 C18 H18 114.8 . . ?
C19 C18 H18 114.8 . . ?
C18 C19 C20 102.7(3) . . ?
C18 C19 H19A 111.2 . . ?
C20 C19 H19A 111.2 . . ?
C18 C19 H19B 111.2 . . ?
C20 C19 H19B 111.2 . . ?
H19A C19 H19B 109.1 . . ?
C21 C20 C19 103.2(3) . . ?
C21 C20 H20A 111.1 . . ?
C19 C20 H20A 111.1 . . ?
C21 C20 H20B 111.1 . . ?
C19 C20 H20B 111.1 . . ?
H20A C20 H20B 109.1 . . ?
C23 C21 C22 100.9(2) . . ?
C23 C21 C20 101.9(3) . . ?
C22 C21 C20 108.2(3) . . ?
C23 C21 H21 114.8 . . ?
C22 C21 H21 114.8 . . ?
C20 C21 H21 114.8 . . ?
C21 C22 C17 103.1(3) . . ?
C21 C22 H22A 111.1 . . ?
C17 C22 H22A 111.1 . . ?
C21 C22 H22B 111.1 . . ?
C17 C22 H22B 111.1 . . ?
H22A C22 H22B 109.1 . . ?
C21 C23 C18 94.6(3) . . ?
C21 C23 H23A 112.8 . . ?
C18 C23 H23A 112.8 . . ?
C21 C23 H23B 112.8 . . ?
C18 C23 H23B 112.8 . . ?
H23A C23 H23B 110.3 . . ?

loop_
_geom_bond_atom_site_label_1
_geom_bond_atom_site_label_2
_geom_bond_distance
_geom_bond_site_symmetry_2
_geom_bond_publ_flag
O1 C1 1.234(3) . ?
O2 C8 1.263(3) . ?
O3 C8 1.256(4) . ?
N1 C1 1.346(4) . ?
N1 C9 1.467(3) . ?
N1 H1 0.8800 . ?
C1 C2 1.491(4) . ?
C2 C7 1.397(4) . ?
C2 C3 1.401(4) . ?
C3 C4 1.381(4) . ?
C3 C8 1.508(4) . ?
C4 C5 1.388(4) . ?
C4 H4 0.9500 . ?
C5 C6 1.381(4) . ?
C5 H5 0.9500 . ?
C6 C7 1.388(4) . ?
C6 H6 0.9500 . ?
C7 H7 0.9500 . ?
C9 C10 1.520(4) . ?
C9 C11 1.523(4) . ?
C9 H9 1.0000 . ?
C10 H10A 0.9800 . ?
C10 H10B 0.9800 . ?
C10 H10C 0.9800 . ?
C11 C16 1.382(5) . ?
C11 C12 1.389(4) . ?
C12 C13 1.395(4) . ?
C12 H12 0.9500 . ?
C13 C14 1.375(5) . ?
C13 H13 0.9500 . ?
C14 C15 1.373(5) . ?
C14 H14 0.9500 . ?
C15 C16 1.393(5) . ?
C15 H15 0.9500 . ?
C16 H16 0.9500 . ?
N2 C17 1.490(3) . ?
N2 H2A 0.9100 . ?
N2 H2B 0.9100 . ?
N2 H2C 0.9100 . ?
C17 C18 1.529(4) . ?
C17 C22 1.538(4) . ?
C17 H17 1.0000 . ?
C18 C23 1.527(4) . ?
C18 C19 1.536(4) . ?
C18 H18 1.0000 . ?
C19 C20 1.548(5) . ?
C19 H19A 0.9900 . ?
C19 H19B 0.9900 . ?
C20 C21 1.540(4) . ?
C20 H20A 0.9900 . ?
C20 H20B 0.9900 . ?
C21 C23 1.519(5) . ?
C21 C22 1.537(4) . ?
C21 H21 1.0000 . ?
C22 H22A 0.9900 . ?
C22 H22B 0.9900 . ?
C23 H23A 0.9900 . ?
C23 H23B 0.9900 . ?

loop_
_geom_hbond_atom_site_label_D
_geom_hbond_atom_site_label_H
_geom_hbond_atom_site_label_A
_geom_hbond_distance_DH
_geom_hbond_distance_HA
_geom_hbond_distance_DA
_geom_hbond_angle_DHA
_geom_hbond_site_symmetry_A
N1 H1 O3 0.88 2.11 2.877(3) 145.7 1_455
N2 H2A O3 0.91 1.87 2.747(3) 160.7 4_765
N2 H2B O2 0.91 1.90 2.806(3) 175.8 4_665
N2 H2C O2 0.91 1.89 2.773(3) 164.1 3_755

loop_
_geom_torsion_atom_site_label_1
_geom_torsion_atom_site_label_2
_geom_torsion_atom_site_label_3
_geom_torsion_atom_site_label_4
_geom_torsion
_geom_torsion_site_symmetry_1
_geom_torsion_site_symmetry_2
_geom_torsion_site_symmetry_3
_geom_torsion_site_symmetry_4
_geom_torsion_publ_flag
C9 N1 C1 O1 -0.1(4) . . . . ?
C9 N1 C1 C2 -177.7(2) . . . . ?
O1 C1 C2 C7 -132.9(3) . . . . ?
N1 C1 C2 C7 44.8(4) . . . . ?
O1 C1 C2 C3 39.4(4) . . . . ?
N1 C1 C2 C3 -142.9(3) . . . . ?
C7 C2 C3 C4 4.5(4) . . . . ?
C1 C2 C3 C4 -168.1(3) . . . . ?
C7 C2 C3 C8 -168.5(3) . . . . ?
C1 C2 C3 C8 18.9(4) . . . . ?
C2 C3 C4 C5 -4.0(4) . . . . ?
C8 C3 C4 C5 169.2(3) . . . . ?
C3 C4 C5 C6 0.4(4) . . . . ?
C4 C5 C6 C7 2.7(4) . . . . ?
C5 C6 C7 C2 -2.1(4) . . . . ?
C3 C2 C7 C6 -1.5(4) . . . . ?
C1 C2 C7 C6 170.9(3) . . . . ?
C4 C3 C8 O3 59.5(4) . . . . ?
C2 C3 C8 O3 -127.4(3) . . . . ?
C4 C3 C8 O2 -114.2(3) . . . . ?
C2 C3 C8 O2 58.9(3) . . . . ?
C1 N1 C9 C10 -141.3(3) . . . . ?
C1 N1 C9 C11 92.9(4) . . . . ?
N1 C9 C11 C16 -95.9(3) . . . . ?
C10 C9 C11 C16 140.7(3) . . . . ?
N1 C9 C11 C12 83.9(4) . . . . ?
C10 C9 C11 C12 -39.5(4) . . . . ?
C16 C11 C12 C13 0.8(4) . . . . ?
C9 C11 C12 C13 -179.0(3) . . . . ?
C11 C12 C13 C14 -0.8(5) . . . . ?
C12 C13 C14 C15 0.8(5) . . . . ?
C13 C14 C15 C16 -0.7(6) . . . . ?
C12 C11 C16 C15 -0.7(5) . . . . ?
C9 C11 C16 C15 179.1(3) . . . . ?
C14 C15 C16 C11 0.7(6) . . . . ?
N2 C17 C18 C23 -90.4(3) . . . . ?
C22 C17 C18 C23 30.8(3) . . . . ?
N2 C17 C18 C19 163.4(2) . . . . ?
C22 C17 C18 C19 -75.4(3) . . . . ?
C23 C18 C19 C20 -37.0(3) . . . . ?
C17 C18 C19 C20 70.3(3) . . . . ?
C18 C19 C20 C21 2.3(3) . . . . ?
C19 C20 C21 C23 33.4(3) . . . . ?
C19 C20 C21 C22 -72.4(3) . . . . ?
C23 C21 C22 C17 -38.8(3) . . . . ?
C20 C21 C22 C17 67.7(3) . . . . ?
N2 C17 C22 C21 126.0(3) . . . . ?
C18 C17 C22 C21 4.8(3) . . . . ?
C22 C21 C23 C18 56.3(3) . . . . ?
C20 C21 C23 C18 -55.1(3) . . . . ?
C17 C18 C23 C21 -53.8(3) . . . . ?
C19 C18 C23 C21 56.7(3) . . . . ?

loop_
_cod_related_entry_id
_cod_related_entry_database
_cod_related_entry_code
1 ChemSpider 30658947
